data_2211096
loop_
_publ_author_name
'Bunk\'oczi, G.'
'Cuesta Seijo, J. A.'
'Sz\'ajli, \'A.'
'Schneider, G.'
'W\"olfling, J.'

_publ_section_title
;
 17-Oxo-13\a-androst-5-en-3\b-yl acetate
;
_journal_coeditor_code LH2163
_journal_issue 11
_journal_name_full 'Acta Crystallographica Section E'
_journal_page_first o5078
_journal_page_last o5079
_journal_paper_doi 10.1107/S160053680604222X
_journal_volume 62
_journal_year 2006
_chemical_formula_iupac 'C21 H30 O3'
_chemical_formula_moiety 'C21 H30 O3'
_chemical_formula_sum 'C21 H30 O3'
_chemical_formula_weight 330.45
_chemical_melting_point .144E-142
_chemical_name_systematic
;
17-Oxo-13\a-androst-5-en-3\b-yl acetate
;
_space_group_IT_number 4
_symmetry_cell_setting monoclinic
_symmetry_space_group_name_Hall 'P 2yb'
_symmetry_space_group_name_H-M 'P 1 21 1'
_atom_sites_solution_hydrogens geom
_atom_sites_solution_primary direct
_atom_sites_solution_secondary difmap
_audit_creation_method SHELXL-97
_cell_angle_alpha 90.00
_cell_angle_beta 100.04(3)
_cell_angle_gamma 90.00
_cell_formula_units_Z 2
_cell_length_a 6.332(2)
_cell_length_b 10.729(2)
_cell_length_c 13.787(2)
_cell_measurement_reflns_used 2917
_cell_measurement_temperature 133(2)
_cell_measurement_theta_max 24.69
_cell_measurement_theta_min 2.42
_cell_volume 922.3(4)
_computing_cell_refinement X-AREA
_computing_data_collection 'X-AREA (Stoe & Cie, 2001)'
_computing_data_reduction X-AREA
_computing_molecular_graphics 'SHELXTL  (Sheldrick, 1997b)'
_computing_publication_material SHELXL97
_computing_structure_refinement 'SHELXL97 (Sheldrick, 1997a)'
_computing_structure_solution 'SHELXS97 (Sheldrick, 1997a)'
_diffrn_ambient_temperature 133(2)
_diffrn_measured_fraction_theta_full 0.967
_diffrn_measured_fraction_theta_max 0.967
_diffrn_measurement_device_type 'Stoe IPDS-II'
_diffrn_measurement_method \w
_diffrn_radiation_monochromator graphite
_diffrn_radiation_source 'fine-focus sealed tube'
_diffrn_radiation_type MoK\a
_diffrn_radiation_wavelength 0.71073
_diffrn_reflns_av_R_equivalents 0.0481
_diffrn_reflns_av_sigmaI/netI 0.0476
_diffrn_reflns_limit_h_max 7
_diffrn_reflns_limit_h_min -7
_diffrn_reflns_limit_k_max 12
_diffrn_reflns_limit_k_min -12
_diffrn_reflns_limit_l_max 16
_diffrn_reflns_limit_l_min 0
_diffrn_reflns_number 2917
_diffrn_reflns_theta_full 24.69
_diffrn_reflns_theta_max 24.69
_diffrn_reflns_theta_min 2.42
_diffrn_standards_number 0
_exptl_absorpt_coefficient_mu 0.078
_exptl_absorpt_correction_T_max 0.9549
_exptl_absorpt_correction_T_min 0.9265
_exptl_absorpt_correction_type multi-scan
_exptl_absorpt_process_details '(SADABS; Sheldrick, 2000)'
_exptl_crystal_colour colourless
_exptl_crystal_density_diffrn 1.190
_exptl_crystal_density_method 'not measured'
_exptl_crystal_description prism
_exptl_crystal_F_000 360
_exptl_crystal_size_max 1.00
_exptl_crystal_size_mid 0.80
_exptl_crystal_size_min 0.60
_refine_diff_density_max 0.212
_refine_diff_density_min -0.153
_refine_ls_extinction_method none
_refine_ls_goodness_of_fit_ref 0.908
_refine_ls_hydrogen_treatment constr
_refine_ls_matrix_type full
_refine_ls_number_parameters 230
_refine_ls_number_reflns 1613
_refine_ls_number_restraints 41
_refine_ls_restrained_S_all 0.895
_refine_ls_R_factor_all 0.0431
_refine_ls_R_factor_gt 0.0393
_refine_ls_shift/su_max 0.000
_refine_ls_shift/su_mean 0.000
_refine_ls_structure_factor_coef Fsqd
_refine_ls_weighting_details 'calc w=1/[\s^2^(Fo^2^)+(0.0867P)^2^] where P=(Fo^2^+2Fc^2^)/3'
_refine_ls_weighting_scheme calc
_refine_ls_wR_factor_gt 0.0985
_refine_ls_wR_factor_ref 0.1011
_reflns_number_gt 1459
_reflns_number_total 1613
_reflns_threshold_expression I>2\s(I)
_cod_data_source_file lh2163.cif
_cod_data_source_block I
_cod_original_sg_symbol_H-M 'P 21'
_cod_database_code 2211096
_cod_database_fobs_code 2211096

loop_
_symmetry_equiv_pos_as_xyz
'x, y, z'
'-x, y+1/2, -z'

loop_
_atom_site_type_symbol
_atom_site_label
_atom_site_fract_x
_atom_site_fract_y
_atom_site_fract_z
_atom_site_U_iso_or_equiv
_atom_site_adp_type
_atom_site_calc_flag
_atom_site_refinement_flags
_atom_site_occupancy
_atom_site_disorder_assembly
_atom_site_disorder_group
O O3 0.6611(3) 0.5935(2) 0.94324(16) 0.0502(6) Uani d . 1 . .
O O1 -0.2038(3) -0.10723(17) 0.63349(13) 0.0374(4) Uani d U 1 A .
C C14 0.1568(4) 0.5970(2) 0.78362(17) 0.0309(5) Uani d . 1 . .
H H14 0.0069 0.6291 0.7784 0.037 Uiso calc R 1 . .
C C4 -0.0539(4) 0.0996(3) 0.61213(18) 0.0342(6) Uani d . 1 . .
H H4A 0.0821 0.0576 0.6056 0.041 Uiso calc R 1 . .
H H4B -0.1393 0.1099 0.5453 0.041 Uiso calc R 1 . .
C C11 0.2532(4) 0.3733(2) 0.91051(17) 0.0331(6) Uani d . 1 . .
H H11A 0.4034 0.3626 0.9007 0.040 Uiso calc R 1 . .
H H11B 0.2211 0.3065 0.9553 0.040 Uiso calc R 1 . .
C C5 -0.0052(4) 0.2261(2) 0.65826(17) 0.0307(5) Uani d . 1 . .
C C3 -0.1779(4) 0.0184(2) 0.6736(2) 0.0351(6) Uani d . 1 . .
H H3 -0.3225 0.0559 0.6737 0.042 Uiso calc R 1 . .
C C9 0.1025(4) 0.3607(2) 0.81112(17) 0.0309(5) Uani d . 1 . .
H H9 -0.0465 0.3755 0.8235 0.037 Uiso calc R 1 . .
C C2 -0.0595(5) 0.0086(3) 0.7783(2) 0.0387(6) Uani d . 1 . .
H H2A 0.0793 -0.0342 0.7790 0.046 Uiso calc R 1 . .
H H2B -0.1449 -0.0416 0.8177 0.046 Uiso calc R 1 . .
C C10 0.1059(4) 0.2275(2) 0.76606(17) 0.0301(5) Uani d . 1 . .
C C8 0.1504(4) 0.4630(2) 0.74016(17) 0.0307(5) Uani d . 1 . .
H H8 0.2942 0.4451 0.7227 0.037 Uiso calc R 1 . .
C C13 0.2731(4) 0.6076(2) 0.89178(18) 0.0329(6) Uani d . 1 . .
C C6 -0.0593(4) 0.3295(3) 0.60671(18) 0.0349(6) Uani d . 1 . .
H H6 -0.1312 0.3205 0.5406 0.042 Uiso calc R 1 . .
C C7 -0.0150(4) 0.4590(3) 0.64524(19) 0.0378(6) Uani d . 1 . .
H H7A -0.1506 0.4966 0.6577 0.045 Uiso calc R 1 . .
H H7B 0.0375 0.5098 0.5944 0.045 Uiso calc R 1 . .
C C1 -0.0196(4) 0.1382(3) 0.82403(18) 0.0349(6) Uani d . 1 . .
H H1A 0.0614 0.1290 0.8919 0.042 Uiso calc R 1 . .
H H1B -0.1596 0.1766 0.8287 0.042 Uiso calc R 1 . .
C C20 -0.3633(5) -0.1257(3) 0.5573(2) 0.0461(7) Uani d DU 1 . .
C C12 0.2294(4) 0.5001(3) 0.95796(19) 0.0358(6) Uani d . 1 . .
H H12A 0.0820 0.5081 0.9722 0.043 Uiso calc R 1 . .
H H12B 0.3305 0.5052 1.0213 0.043 Uiso calc R 1 . .
C C18 0.2177(4) 0.7328(3) 0.9372(2) 0.0378(6) Uani d . 1 . .
H H18A 0.2667 0.8020 0.9004 0.057 Uiso calc R 1 . .
H H18B 0.2891 0.7370 1.0061 0.057 Uiso calc R 1 . .
H H18C 0.0621 0.7387 0.9338 0.057 Uiso calc R 1 . .
C C15 0.2856(4) 0.6854(3) 0.7273(2) 0.0399(6) Uani d . 1 . .
H H15A 0.2678 0.6620 0.6569 0.048 Uiso calc R 1 . .
H H15B 0.2391 0.7729 0.7323 0.048 Uiso calc R 1 . .
C C17 0.5082(4) 0.6188(3) 0.88010(19) 0.0374(6) Uani d . 1 . .
C C21 -0.3705(4) -0.2573(3) 0.5211(2) 0.0405(6) Uani d U 1 A .
H H21A -0.4502 -0.3088 0.5611 0.061 Uiso calc R 1 . .
H H21B -0.2241 -0.2894 0.5265 0.061 Uiso calc R 1 . .
H H21C -0.4420 -0.2600 0.4522 0.061 Uiso calc R 1 . .
O O2 -0.517(5) -0.056(5) 0.554(7) 0.073(12) Uani d PDU 0.25(9) A 1
O O2A -0.472(4) -0.0427(6) 0.514(2) 0.074(5) Uani d PDU 0.75(9) A 2
C C19 0.3378(4) 0.1793(3) 0.77203(19) 0.0364(6) Uani d . 1 . .
H H19A 0.4008 0.1632 0.8410 0.055 Uiso calc R 1 . .
H H19B 0.4234 0.2422 0.7448 0.055 Uiso calc R 1 . .
H H19C 0.3361 0.1020 0.7341 0.055 Uiso calc R 1 . .
C C16 0.5196(4) 0.6679(3) 0.7788(2) 0.0465(7) Uani d . 1 . .
H H16A 0.5944 0.6079 0.7421 0.056 Uiso calc R 1 . .
H H16B 0.5974 0.7483 0.7833 0.056 Uiso calc R 1 . .

loop_
_atom_site_aniso_label
_atom_site_aniso_U_11
_atom_site_aniso_U_22
_atom_site_aniso_U_33
_atom_site_aniso_U_12
_atom_site_aniso_U_13
_atom_site_aniso_U_23
O3 0.0304(9) 0.0583(13) 0.0576(12) 0.0013(9) -0.0042(9) -0.0067(10)
O1 0.0368(9) 0.0335(9) 0.0403(10) 0.0014(8) 0.0024(8) -0.0032(8)
C14 0.0246(10) 0.0370(13) 0.0306(12) 0.0026(10) 0.0036(9) 0.0018(10)
C4 0.0326(12) 0.0396(13) 0.0295(12) 0.0021(11) 0.0025(10) -0.0025(11)
C11 0.0340(12) 0.0348(13) 0.0291(12) 0.0011(10) 0.0017(10) 0.0035(10)
C5 0.0246(10) 0.0387(13) 0.0293(11) 0.0021(10) 0.0056(9) -0.0003(10)
C3 0.0328(13) 0.0327(13) 0.0400(14) 0.0017(10) 0.0070(11) -0.0017(11)
C9 0.0254(10) 0.0375(13) 0.0299(12) 0.0024(10) 0.0051(10) 0.0019(10)
C2 0.0449(15) 0.0349(13) 0.0364(13) -0.0030(11) 0.0078(12) 0.0005(11)
C10 0.0247(11) 0.0355(13) 0.0294(11) 0.0026(10) 0.0028(9) 0.0003(10)
C8 0.0277(11) 0.0338(13) 0.0300(12) 0.0008(10) 0.0038(10) -0.0004(11)
C13 0.0264(11) 0.0363(13) 0.0351(13) -0.0003(10) 0.0026(10) -0.0028(11)
C6 0.0332(12) 0.0432(14) 0.0272(11) -0.0003(11) 0.0022(10) 0.0001(11)
C7 0.0412(14) 0.0390(14) 0.0310(12) 0.0042(11) 0.0005(11) 0.0018(11)
C1 0.0357(12) 0.0381(14) 0.0313(12) -0.0003(11) 0.0064(10) 0.0012(11)
C20 0.0403(14) 0.0354(15) 0.0580(17) -0.0019(12) -0.0044(13) -0.0025(13)
C12 0.0333(13) 0.0432(14) 0.0295(12) -0.0020(11) 0.0016(11) -0.0013(11)
C18 0.0383(13) 0.0370(14) 0.0373(13) 0.0011(11) 0.0049(11) -0.0033(11)
C15 0.0399(14) 0.0377(14) 0.0418(14) -0.0033(11) 0.0058(12) -0.0003(11)
C17 0.0301(12) 0.0356(14) 0.0447(14) -0.0008(10) 0.0015(11) -0.0085(11)
C21 0.0377(13) 0.0386(14) 0.0450(14) -0.0055(11) 0.0066(12) -0.0021(12)
O2 0.048(8) 0.054(10) 0.10(3) 0.014(7) -0.021(11) -0.027(14)
O2A 0.070(5) 0.0367(19) 0.095(8) 0.003(2) -0.042(5) -0.007(3)
C19 0.0282(12) 0.0406(14) 0.0386(13) 0.0060(10) 0.0011(10) -0.0022(11)
C16 0.0340(13) 0.0521(17) 0.0550(17) -0.0101(12) 0.0125(13) -0.0027(14)

loop_
_atom_type_symbol
_atom_type_description
_atom_type_scat_dispersion_real
_atom_type_scat_dispersion_imag
_atom_type_scat_source
C C 0.0033 0.0000 'International Tables Vol C Tables 4.2.6.8 and 6.1.1.4'
H H 0.0000 0.0000 'International Tables Vol C Tables 4.2.6.8 and 6.1.1.4'
O O 0.0106 0.0000 'International Tables Vol C Tables 4.2.6.8 and 6.1.1.4'

loop_
_geom_angle_atom_site_label_1
_geom_angle_atom_site_label_2
_geom_angle_atom_site_label_3
_geom_angle
C20 O1 C3 117.06(19)
C15 C14 C13 103.60(19)
C15 C14 C8 110.7(2)
C13 C14 C8 114.5(2)
C15 C14 H14 109.3
C13 C14 H14 109.3
C8 C14 H14 109.3
C5 C4 C3 111.5(2)
C5 C4 H4A 109.3
C3 C4 H4A 109.3
C5 C4 H4B 109.3
C3 C4 H4B 109.3
H4A C4 H4B 108.0
C9 C11 C12 111.6(2)
C9 C11 H11A 109.3
C12 C11 H11A 109.3
C9 C11 H11B 109.3
C12 C11 H11B 109.3
H11A C11 H11B 108.0
C6 C5 C4 120.7(2)
C6 C5 C10 122.9(2)
C4 C5 C10 116.4(2)
O1 C3 C2 107.6(2)
O1 C3 C4 110.6(2)
C2 C3 C4 110.7(2)
O1 C3 H3 109.3
C2 C3 H3 109.3
C4 C3 H3 109.3
C11 C9 C8 110.22(19)
C11 C9 C10 112.74(19)
C8 C9 C10 112.51(19)
C11 C9 H9 107.0
C8 C9 H9 107.0
C10 C9 H9 107.0
C3 C2 C1 110.4(2)
C3 C2 H2A 109.6
C1 C2 H2A 109.6
C3 C2 H2B 109.6
C1 C2 H2B 109.6
H2A C2 H2B 108.1
C5 C10 C19 108.66(19)
C5 C10 C1 107.72(19)
C19 C10 C1 109.4(2)
C5 C10 C9 111.10(19)
C19 C10 C9 111.4(2)
C1 C10 C9 108.5(2)
C7 C8 C9 110.1(2)
C7 C8 C14 108.89(19)
C9 C8 C14 114.2(2)
C7 C8 H8 107.8
C9 C8 H8 107.8
C14 C8 H8 107.8
C12 C13 C17 113.8(2)
C12 C13 C18 109.7(2)
C17 C13 C18 105.5(2)
C12 C13 C14 114.5(2)
C17 C13 C14 102.27(19)
C18 C13 C14 110.5(2)
C5 C6 C7 124.7(2)
C5 C6 H6 117.6
C7 C6 H6 117.6
C6 C7 C8 112.9(2)
C6 C7 H7A 109.0
C8 C7 H7A 109.0
C6 C7 H7B 109.0
C8 C7 H7B 109.0
H7A C7 H7B 107.8
C2 C1 C10 114.3(2)
C2 C1 H1A 108.7
C10 C1 H1A 108.7
C2 C1 H1B 108.7
C10 C1 H1B 108.7
H1A C1 H1B 107.6
O2 C20 O1 115(2)
O2A C20 O1 124.3(5)
O2 C20 C21 126.2(14)
O2A C20 C21 122.9(7)
O1 C20 C21 112.1(2)
C13 C12 C11 112.1(2)
C13 C12 H12A 109.2
C11 C12 H12A 109.2
C13 C12 H12B 109.2
C11 C12 H12B 109.2
H12A C12 H12B 107.9
C13 C18 H18A 109.5
C13 C18 H18B 109.5
H18A C18 H18B 109.5
C13 C18 H18C 109.5
H18A C18 H18C 109.5
H18B C18 H18C 109.5
C16 C15 C14 104.1(2)
C16 C15 H15A 110.9
C14 C15 H15A 110.9
C16 C15 H15B 110.9
C14 C15 H15B 110.9
H15A C15 H15B 109.0
O3 C17 C16 125.6(2)
O3 C17 C13 125.2(3)
C16 C17 C13 109.2(2)
C20 C21 H21A 109.5
C20 C21 H21B 109.5
H21A C21 H21B 109.5
C20 C21 H21C 109.5
H21A C21 H21C 109.5
H21B C21 H21C 109.5
C10 C19 H19A 109.5
C10 C19 H19B 109.5
H19A C19 H19B 109.5
C10 C19 H19C 109.5
H19A C19 H19C 109.5
H19B C19 H19C 109.5
C17 C16 C15 105.9(2)
C17 C16 H16A 110.6
C15 C16 H16A 110.6
C17 C16 H16B 110.6
C15 C16 H16B 110.6
H16A C16 H16B 108.7

loop_
_geom_bond_atom_site_label_1
_geom_bond_atom_site_label_2
_geom_bond_distance
O3 C17 1.214(3)
O1 C20 1.339(3)
O1 C3 1.456(3)
C14 C15 1.545(4)
C14 C13 1.548(3)
C14 C8 1.556(4)
C14 H14 1.0000
C4 C5 1.508(4)
C4 C3 1.525(4)
C4 H4A 0.9900
C4 H4B 0.9900
C11 C9 1.533(3)
C11 C12 1.529(4)
C11 H11A 0.9900
C11 H11B 0.9900
C5 C6 1.329(4)
C5 C10 1.529(3)
C3 C2 1.509(4)
C3 H3 1.0000
C9 C8 1.535(3)
C9 C10 1.560(3)
C9 H9 1.0000
C2 C1 1.530(4)
C2 H2A 0.9900
C2 H2B 0.9900
C10 C19 1.545(3)
C10 C1 1.553(3)
C8 C7 1.528(3)
C8 H8 1.0000
C13 C12 1.526(4)
C13 C17 1.530(3)
C13 C18 1.548(4)
C6 C7 1.496(4)
C6 H6 0.9500
C7 H7A 0.9900
C7 H7B 0.9900
C1 H1A 0.9900
C1 H1B 0.9900
C20 O2 1.225(14)
C20 O2A 1.218(6)
C20 C21 1.496(4)
C12 H12A 0.9900
C12 H12B 0.9900
C18 H18A 0.9800
C18 H18B 0.9800
C18 H18C 0.9800
C15 C16 1.539(4)
C15 H15A 0.9900
C15 H15B 0.9900
C17 C16 1.506(4)
C21 H21A 0.9800
C21 H21B 0.9800
C21 H21C 0.9800
C19 H19A 0.9800
C19 H19B 0.9800
C19 H19C 0.9800
C16 H16A 0.9900
C16 H16B 0.9900

loop_
_geom_torsion_atom_site_label_1
_geom_torsion_atom_site_label_2
_geom_torsion_atom_site_label_3
_geom_torsion_atom_site_label_4
_geom_torsion
C3 C4 C5 C6 -126.6(3)
C3 C4 C5 C10 52.8(3)
C20 O1 C3 C2 157.3(2)
C20 O1 C3 C4 -81.6(3)
C5 C4 C3 O1 -174.08(18)
C5 C4 C3 C2 -54.9(3)
C12 C11 C9 C8 59.3(3)
C12 C11 C9 C10 -174.0(2)
O1 C3 C2 C1 178.0(2)
C4 C3 C2 C1 57.0(3)
C6 C5 C10 C19 -111.2(3)
C4 C5 C10 C19 69.4(3)
C6 C5 C10 C1 130.3(3)
C4 C5 C10 C1 -49.0(3)
C6 C5 C10 C9 11.7(3)
C4 C5 C10 C9 -167.7(2)
C11 C9 C10 C5 -167.26(19)
C8 C9 C10 C5 -41.9(3)
C11 C9 C10 C19 -46.0(3)
C8 C9 C10 C19 79.4(2)
C11 C9 C10 C1 74.5(2)
C8 C9 C10 C1 -160.09(18)
C11 C9 C8 C7 -174.0(2)
C10 C9 C8 C7 59.2(3)
C11 C9 C8 C14 -51.1(3)
C10 C9 C8 C14 -177.89(18)
C15 C14 C8 C7 -77.9(2)
C13 C14 C8 C7 165.4(2)
C15 C14 C8 C9 158.56(19)
C13 C14 C8 C9 41.9(3)
C15 C14 C13 C12 -160.5(2)
C8 C14 C13 C12 -39.8(3)
C15 C14 C13 C17 -36.9(2)
C8 C14 C13 C17 83.8(2)
C15 C14 C13 C18 75.1(2)
C8 C14 C13 C18 -164.2(2)
C4 C5 C6 C7 -179.0(3)
C10 C5 C6 C7 1.6(4)
C5 C6 C7 C8 15.4(4)
C9 C8 C7 C6 -44.6(3)
C14 C8 C7 C6 -170.5(2)
C3 C2 C1 C10 -57.0(3)
C5 C10 C1 C2 50.7(3)
C19 C10 C1 C2 -67.3(3)
C9 C10 C1 C2 171.06(19)
C3 O1 C20 O2 -28(6)
C3 O1 C20 O2A 8(2)
C3 O1 C20 C21 178.7(2)
C17 C13 C12 C11 -69.5(3)
C18 C13 C12 C11 172.6(2)
C14 C13 C12 C11 47.7(3)
C9 C11 C12 C13 -58.0(3)
C13 C14 C15 C16 37.2(3)
C8 C14 C15 C16 -86.0(2)
C12 C13 C17 O3 -33.4(4)
C18 C13 C17 O3 86.9(3)
C14 C13 C17 O3 -157.5(3)
C12 C13 C17 C16 147.6(2)
C18 C13 C17 C16 -92.1(2)
C14 C13 C17 C16 23.5(3)
O3 C17 C16 C15 -179.8(3)
C13 C17 C16 C15 -0.7(3)
C14 C15 C16 C17 -22.5(3)
